data_7211158
loop_
_publ_author_name
'Zhao, Fangfang'
'Zhang, Guangju'
'Dong, Huan'
'Ji, Wenbin'
'Zhou, Lei'
'Li, Hao'
'Hu, Hailiang'
'Liu, Yang'
'Kang, Zhenhui'

_publ_section_title
;
 Transition metal-directed assembly of diverse coordination polymers based
 on multifunctional ligand 2,4-dichloro-5-sulfamoylbenzoic acid
;
_journal_issue 42
_journal_name_full CrystEngComm
_journal_page_first 8483
_journal_paper_doi 10.1039/c3ce41331d
_journal_volume 15
_journal_year 2013
_chemical_formula_moiety Cu6(C7H4O5NSCl)6(C10H8N2)5(H2O)7
_chemical_formula_sum 'C92 H78 Cl6 Cu6 N16 O37 S6'
_chemical_formula_weight 2785.92
_chemical_name_systematic
; 
 ? 
;
_space_group_IT_number 2
_symmetry_cell_setting triclinic
_symmetry_space_group_name_Hall '-P 1'
_symmetry_space_group_name_H-M 'P -1'
_atom_sites_solution_hydrogens geom
_atom_sites_solution_primary direct
_atom_sites_solution_secondary difmap
_audit_creation_method SHELXL-97
_cell_angle_alpha 64.614(2)
_cell_angle_beta 89.078(2)
_cell_angle_gamma 79.539(2)
_cell_formula_units_Z 1
_cell_length_a 10.6420(11)
_cell_length_b 16.0895(16)
_cell_length_c 18.2984(19)
_cell_measurement_reflns_used 3376
_cell_measurement_temperature 150(2)
_cell_measurement_theta_max 27.35
_cell_measurement_theta_min 2.57
_cell_volume 2776.8(5)
_computing_cell_refinement 'Bruker SMART'
_computing_data_collection 'Bruker SMART'
_computing_data_reduction 'Bruker SMART'
_computing_molecular_graphics 'Bruker SHELXTL'
_computing_publication_material 'Bruker SHELXTL'
_computing_structure_refinement 'SHELXL-97 (Sheldrick, 1997)'
_computing_structure_solution 'SHELXS-97 (Sheldrick, 1990)'
_diffrn_ambient_temperature 150(2)
_diffrn_measured_fraction_theta_full 0.975
_diffrn_measured_fraction_theta_max 0.975
_diffrn_measurement_device_type 'Bruker APEX-II CCD'
_diffrn_measurement_method '\f and \w scans'
_diffrn_radiation_monochromator graphite
_diffrn_radiation_source 'fine-focus sealed tube'
_diffrn_radiation_type MoK\a
_diffrn_radiation_wavelength 0.71073
_diffrn_reflns_av_R_equivalents 0.0356
_diffrn_reflns_av_sigmaI/netI 0.0732
_diffrn_reflns_limit_h_max 13
_diffrn_reflns_limit_h_min -13
_diffrn_reflns_limit_k_max 17
_diffrn_reflns_limit_k_min -20
_diffrn_reflns_limit_l_max 22
_diffrn_reflns_limit_l_min -22
_diffrn_reflns_number 16160
_diffrn_reflns_theta_full 26.37
_diffrn_reflns_theta_max 26.37
_diffrn_reflns_theta_min 1.23
_exptl_absorpt_coefficient_mu 1.475
_exptl_absorpt_correction_T_max 0.6660
_exptl_absorpt_correction_T_min 0.6263
_exptl_absorpt_correction_type multi-scan
_exptl_absorpt_process_details '(SADABS; Sheldrick, 2003)'
_exptl_crystal_colour Green
_exptl_crystal_density_diffrn 1.660
_exptl_crystal_density_method 'not measured'
_exptl_crystal_description Block
_exptl_crystal_F_000 1400
_exptl_crystal_size_max 0.35
_exptl_crystal_size_mid 0.30
_exptl_crystal_size_min 0.30
_refine_diff_density_max 0.836
_refine_diff_density_min -0.873
_refine_diff_density_rms 0.101
_refine_ls_extinction_method none
_refine_ls_goodness_of_fit_ref 1.000
_refine_ls_hydrogen_treatment mixed
_refine_ls_matrix_type full
_refine_ls_number_parameters 807
_refine_ls_number_reflns 11065
_refine_ls_number_restraints 54
_refine_ls_restrained_S_all 1.007
_refine_ls_R_factor_all 0.0762
_refine_ls_R_factor_gt 0.0454
_refine_ls_shift/su_max 0.000
_refine_ls_shift/su_mean 0.000
_refine_ls_structure_factor_coef Fsqd
_refine_ls_weighting_details 'calc w=1/[\s^2^(Fo^2^)+(0.0480P)^2^+1.5000P] where P=(Fo^2^+2Fc^2^)/3'
_refine_ls_weighting_scheme calc
_refine_ls_wR_factor_gt 0.0983
_refine_ls_wR_factor_ref 0.1120
_reflns_number_gt 7902
_reflns_number_total 11065
_reflns_threshold_expression >2sigma(I)
_cod_data_source_file c3ce41331d.txt
_cod_data_source_block 4
_cod_depositor_comments
;
The following automatic conversions were performed:

'_symmetry_cell_setting' value 'Triclinic' changed to 'triclinic'
according to /home/saulius/struct/CIF-dictionaries/cif_core.dic
dictionary named 'cif_core.dic' version 2.4.2 from 2011-04-26.

Automatic conversion script
Id: cif_fix_values 1891 2012-01-12 08:04:46Z andrius 
;
_cod_original_sg_symbol_H-M P-1
_cod_database_code 7211158

loop_
_symmetry_equiv_pos_as_xyz
'x, y, z'
'-x, -y, -z'

loop_
_atom_site_label
_atom_site_type_symbol
_atom_site_fract_x
_atom_site_fract_y
_atom_site_fract_z
_atom_site_U_iso_or_equiv
_atom_site_adp_type
_atom_site_occupancy
_atom_site_symmetry_multiplicity
_atom_site_calc_flag
_atom_site_refinement_flags
_atom_site_disorder_assembly
_atom_site_disorder_group
Cu1 Cu 0.48161(4) 0.39168(3) 0.21182(3) 0.01224(11) Uani 1 1 d . . .
Cu2 Cu 0.84356(4) 0.28499(3) 0.38573(3) 0.01212(11) Uani 1 1 d . . .
Cu3 Cu 0.13940(4) 0.47383(3) 0.34416(3) 0.01552(12) Uani 1 1 d . . .
Cl2 Cl 1.21831(9) 0.08917(8) 0.17147(6) 0.0239(2) Uani 1 1 d . . .
Cl4 Cl 0.60467(14) 0.83440(8) 0.01391(9) 0.0541(4) Uani 1 1 d . . .
Cl6 Cl 0.50796(11) 0.17318(10) 0.69148(6) 0.0391(3) Uani 1 1 d . . .
S1 S 0.95260(10) 0.14130(7) 0.05974(6) 0.0167(2) Uani 1 1 d D . .
S2 S 0.35785(10) 0.89443(6) 0.10088(6) 0.0163(2) Uani 1 1 d D . .
S3 S 0.26078(10) 0.06631(8) 0.73700(6) 0.0226(2) Uani 1 1 d D . .
O1 O 1.0471(3) 0.1796(2) 0.00421(17) 0.0249(7) Uani 1 1 d . . .
O2 O 0.8200(3) 0.1692(2) 0.03029(17) 0.0238(7) Uani 1 1 d . . .
O3 O 0.7238(3) 0.32263(18) 0.29319(15) 0.0169(6) Uani 1 1 d . . .
O4 O 0.6365(2) 0.32081(17) 0.18550(15) 0.0131(5) Uani 1 1 d . . .
O5 O 0.4573(3) 0.93642(19) 0.11468(17) 0.0267(7) Uani 1 1 d . . .
O6 O 0.2465(3) 0.89207(19) 0.14699(18) 0.0287(7) Uani 1 1 d . . .
O7 O 0.3511(3) 0.45795(17) 0.25504(15) 0.0150(6) Uani 1 1 d . . .
O8 O 0.2441(2) 0.56944(17) 0.28495(15) 0.0149(6) Uani 1 1 d . . .
O9 O 0.1299(3) 0.0531(2) 0.74048(17) 0.0254(7) Uani 1 1 d . . .
O10 O 0.3586(3) -0.0063(2) 0.7355(2) 0.0408(9) Uani 1 1 d . . .
O11 O 0.0295(3) 0.3845(2) 0.39279(16) 0.0236(7) Uani 1 1 d . . .
O12 O 0.9700(2) 0.25377(18) 0.47628(15) 0.0160(6) Uani 1 1 d . . .
O13 O 0.9768(3) 0.22945(19) 0.33965(15) 0.0182(6) Uani 1 1 d . . .
O14 O 0.5447(3) 0.50388(18) 0.15166(17) 0.0206(6) Uani 1 1 d . . .
O15 O 0.2590(3) 0.41575(19) 0.43725(15) 0.0188(6) Uani 1 1 d . . .
N1 N 0.9897(3) 0.0298(2) 0.0918(2) 0.0234(8) Uani 1 1 d DU . .
H1A H 0.949(3) -0.0045(8) 0.1312(18) 0.035 Uiso 1 1 d D . .
H1B H 1.0696(12) 0.0039(9) 0.099(2) 0.035 Uiso 1 1 d D . .
N2 N 0.3102(4) 0.9552(2) 0.00691(19) 0.0235(8) Uani 1 1 d D . .
H2A H 0.2600 0.9289 -0.0156 0.035 Uiso 1 1 d RD . .
H2B H 0.3675 0.9762 -0.0252 0.035 Uiso 1 1 d RD . .
N3 N 0.2911(4) 0.0819(3) 0.8147(2) 0.0296(9) Uani 1 1 d D . .
H3C H 0.3688(12) 0.081(3) 0.8276(18) 0.044 Uiso 1 1 d D . .
H3D H 0.240(2) 0.125(2) 0.8234(19) 0.044 Uiso 1 1 d D . .
N4 N 0.4396(3) 0.2683(2) 0.29193(18) 0.0139(7) Uani 1 1 d . . .
N5 N 0.7662(3) 0.1530(2) 0.45882(19) 0.0181(7) Uani 1 1 d . . .
N6 N 0.3396(3) 0.4061(2) 0.10992(19) 0.0176(7) Uani 1 1 d . . .
N7 N 0.0439(3) 0.5057(2) 0.23836(19) 0.0176(7) Uani 1 1 d . . .
N8 N 0.7248(3) 0.3693(2) 0.42470(18) 0.0144(7) Uani 1 1 d . . .
C1 C 0.8511(4) 0.2415(3) 0.2249(2) 0.0124(8) Uani 1 1 d . . .
C2 C 0.9654(4) 0.2144(3) 0.2761(2) 0.0147(8) Uani 1 1 d . . .
C3 C 1.0765(4) 0.1684(3) 0.2551(2) 0.0163(8) Uani 1 1 d . . .
H3A H 1.1531 0.1528 0.2859 0.020 Uiso 1 1 calc R . .
C4 C 1.0750(4) 0.1462(3) 0.1908(2) 0.0146(8) Uani 1 1 d . . .
C5 C 0.9624(4) 0.1700(3) 0.1415(2) 0.0139(8) Uani 1 1 d . . .
C6 C 0.8529(4) 0.2171(3) 0.1604(2) 0.0138(8) Uani 1 1 d . . .
H6A H 0.7774 0.2331 0.1284 0.017 Uiso 1 1 calc R . .
C7 C 0.7319(3) 0.2979(2) 0.2357(2) 0.0119(8) Uani 1 1 d . . .
C8 C 0.3983(4) 0.6130(3) 0.1877(2) 0.0140(8) Uani 1 1 d . . .
C9 C 0.5009(4) 0.5875(3) 0.1454(2) 0.0170(8) Uani 1 1 d . . .
C10 C 0.5604(4) 0.6609(3) 0.0919(3) 0.0287(11) Uani 1 1 d . . .
H10A H 0.6286 0.6465 0.0642 0.034 Uiso 1 1 calc R . .
C11 C 0.5209(4) 0.7524(3) 0.0797(3) 0.0265(10) Uani 1 1 d . . .
C12 C 0.4184(4) 0.7776(3) 0.1195(2) 0.0156(8) Uani 1 1 d . . .
C13 C 0.3589(4) 0.7070(3) 0.1722(2) 0.0140(8) Uani 1 1 d . . .
H13A H 0.2896 0.7230 0.1983 0.017 Uiso 1 1 calc R . .
C14 C 0.3286(3) 0.5430(2) 0.2452(2) 0.0124(8) Uani 1 1 d . . .
C15 C 0.1539(4) 0.2866(3) 0.5185(2) 0.0147(8) Uani 1 1 d . . .
C16 C 0.1599(4) 0.2059(3) 0.5916(2) 0.0161(8) Uani 1 1 d . . .
H16A H 0.0912 0.1749 0.6027 0.019 Uiso 1 1 calc R . .
C17 C 0.2637(4) 0.1705(3) 0.6477(2) 0.0195(9) Uani 1 1 d . . .
C18 C 0.3678(4) 0.2174(3) 0.6279(2) 0.0244(10) Uani 1 1 d . . .
C19 C 0.3631(4) 0.2977(3) 0.5587(2) 0.0233(10) Uani 1 1 d . . .
H19A H 0.4331 0.3274 0.5486 0.028 Uiso 1 1 calc R . .
C20 C 0.2553(4) 0.3381(3) 0.5012(2) 0.0166(8) Uani 1 1 d . . .
C21 C 0.0458(4) 0.3113(3) 0.4588(2) 0.0152(8) Uani 1 1 d . . .
C22 C 0.4706(4) 0.1906(3) 0.2797(2) 0.0174(8) Uani 1 1 d . . .
H22A H 0.5191 0.1933 0.2363 0.021 Uiso 1 1 calc R . .
C23 C 0.4340(4) 0.1073(3) 0.3284(2) 0.0183(8) Uani 1 1 d . . .
H23A H 0.4560 0.0558 0.3168 0.022 Uiso 1 1 calc R . .
C24 C 0.3643(4) 0.1005(3) 0.3947(2) 0.0160(8) Uani 1 1 d . . .
C25 C 0.3353(5) 0.1796(3) 0.4089(3) 0.0280(10) Uani 1 1 d . . .
H25A H 0.2900 0.1776 0.4534 0.034 Uiso 1 1 calc R . .
C26 C 0.3738(5) 0.2614(3) 0.3570(2) 0.0246(10) Uani 1 1 d . . .
H26A H 0.3534 0.3137 0.3676 0.030 Uiso 1 1 calc R . .
C27 C 0.8364(7) 0.0697(5) 0.4746(5) 0.038(2) Uani 0.681(5) 1 d PU . 1
H27A H 0.9166 0.0677 0.4537 0.045 Uiso 0.681(5) 1 calc PR . 1
C28 C 0.2008(7) 0.0136(5) 0.4805(4) 0.037(2) Uani 0.681(5) 1 d PU . 1
H28A H 0.1481 0.0700 0.4726 0.044 Uiso 0.681(5) 1 calc PR . 1
C27' C 0.7416(13) 0.0956(9) 0.4262(8) 0.023(3) Uani 0.319(5) 1 d PU . 2
H27C H 0.7521 0.1133 0.3713 0.028 Uiso 0.319(5) 1 calc PR . 2
C28' C 0.2987(14) -0.0114(9) 0.5285(8) 0.023(3) Uani 0.319(5) 1 d PU . 2
H28C H 0.3115 0.0278 0.5519 0.027 Uiso 0.319(5) 1 calc PR . 2
C29 C 0.3197(4) 0.0128(3) 0.4465(2) 0.0170(8) Uani 1 1 d . . .
C30 C 0.3923(6) -0.0737(4) 0.4617(4) 0.0205(15) Uani 0.681(5) 1 d P . 1
H30A H 0.4718 -0.0781 0.4403 0.025 Uiso 0.681(5) 1 calc PR . 1
C31 C 0.6539(6) 0.1539(4) 0.4910(4) 0.0238(15) Uani 0.681(5) 1 d P . 1
H31A H 0.6032 0.2116 0.4812 0.029 Uiso 0.681(5) 1 calc PR . 1
C30' C 0.2952(15) -0.0464(9) 0.4150(8) 0.028(4) Uani 0.319(5) 1 d P . 2
H30C H 0.3076 -0.0323 0.3608 0.033 Uiso 0.319(5) 1 calc PR . 2
C31' C 0.7473(16) 0.1259(10) 0.5367(9) 0.032(4) Uani 0.319(5) 1 d PU . 2
H31C H 0.7644 0.1642 0.5601 0.038 Uiso 0.319(5) 1 calc PR . 2
C32 C 0.3208(4) 0.4882(3) 0.0434(2) 0.0221(9) Uani 1 1 d . . .
H32A H 0.3657 0.5335 0.0416 0.026 Uiso 1 1 calc R . .
C33 C 0.2389(4) 0.5095(3) -0.0225(2) 0.0197(9) Uani 1 1 d . . .
H33A H 0.2283 0.5682 -0.0664 0.024 Uiso 1 1 calc R . .
C34 C 0.1723(4) 0.4434(3) -0.0231(2) 0.0159(8) Uani 1 1 d . . .
C35 C 0.1910(4) 0.3572(3) 0.0456(2) 0.0211(9) Uani 1 1 d . . .
H35A H 0.1484 0.3104 0.0485 0.025 Uiso 1 1 calc R . .
C36 C 0.2737(4) 0.3427(3) 0.1092(2) 0.0221(9) Uani 1 1 d . . .
H36A H 0.2845 0.2851 0.1545 0.027 Uiso 1 1 calc R . .
C37 C -0.0155(5) 0.5913(3) 0.1889(3) 0.0303(11) Uani 1 1 d . . .
H37A H -0.0104 0.6403 0.2022 0.036 Uiso 1 1 calc R . .
C38 C 0.0849(5) 0.3888(3) -0.1179(3) 0.0297(11) Uani 1 1 d . . .
H38A H 0.1262 0.3277 -0.0852 0.036 Uiso 1 1 calc R . .
C39 C 0.0929(4) 0.4602(3) -0.0957(2) 0.0167(8) Uani 1 1 d . . .
C40 C 0.0279(4) 0.5501(3) -0.1476(2) 0.0215(9) Uani 1 1 d . . .
H40A H 0.0298 0.6003 -0.1353 0.026 Uiso 1 1 calc R . .
C41 C 0.0391(4) 0.4360(3) 0.2172(2) 0.0218(9) Uani 1 1 d . . .
H41A H 0.0828 0.3759 0.2507 0.026 Uiso 1 1 calc R . .
C42 C 0.6298(4) 0.4370(3) 0.3765(2) 0.0278(10) Uani 1 1 d . . .
H42A H 0.6227 0.4488 0.3222 0.033 Uiso 1 1 calc R . .
C43 C 0.5419(5) 0.4900(3) 0.4034(3) 0.0307(11) Uani 1 1 d . . .
H43A H 0.4778 0.5364 0.3674 0.037 Uiso 1 1 calc R . .
C44 C 0.5486(4) 0.4743(3) 0.4841(2) 0.0144(8) Uani 1 1 d . . .
C45 C 0.6515(4) 0.4069(3) 0.5325(3) 0.0290(11) Uani 1 1 d . . .
H45A H 0.6645 0.3963 0.5862 0.035 Uiso 1 1 calc R . .
C46 C 0.7338(4) 0.3561(4) 0.5016(3) 0.0298(11) Uani 1 1 d . . .
H46A H 0.7996 0.3099 0.5362 0.036 Uiso 1 1 calc R . .
O1W O 0.0287(6) 0.6074(5) 0.3628(4) 0.037(2) Uani 0.651(16) 1 d PU . .
O6W O -0.0004(11) 0.5571(10) 0.3998(9) 0.044(4) Uani 0.349(16) 1 d PU . .
O2W O 0.0720(4) 0.1830(3) 0.8476(2) 0.0608(12) Uani 1 1 d . . .
H2C H 0.0648 0.1824 0.8942 0.091 Uiso 1 1 d R . .
H2D H 0.0027 0.1946 0.8220 0.091 Uiso 1 1 d R . .
O3W O 0.1014(6) 0.7971(4) 0.2858(4) 0.0304(16) Uani 0.50 1 d P A 1
O5W O 0.0804(8) 0.7231(8) 0.2964(6) 0.074(3) Uani 0.50 1 d P A 1
O4W O 0.1387(9) 0.8739(7) 0.3001(5) 0.072(3) Uani 0.50 1 d P B 2

loop_
_atom_site_aniso_label
_atom_site_aniso_U_11
_atom_site_aniso_U_22
_atom_site_aniso_U_33
_atom_site_aniso_U_23
_atom_site_aniso_U_13
_atom_site_aniso_U_12
Cu1 0.0133(2) 0.0073(2) 0.0129(2) -0.00159(18) 0.00166(18) -0.00172(18)
Cu2 0.0122(2) 0.0138(2) 0.0097(2) -0.00423(19) 0.00006(18) -0.00311(19)
Cu3 0.0147(2) 0.0173(3) 0.0110(2) -0.0020(2) 0.00040(19) -0.0051(2)
Cl2 0.0149(5) 0.0312(6) 0.0289(5) -0.0184(5) 0.0021(4) 0.0011(4)
Cl4 0.0635(9) 0.0173(6) 0.0771(10) -0.0131(6) 0.0524(8) -0.0200(6)
Cl6 0.0215(6) 0.0589(8) 0.0177(5) 0.0041(5) -0.0068(4) -0.0142(6)
S1 0.0192(5) 0.0176(5) 0.0157(5) -0.0088(4) 0.0028(4) -0.0051(4)
S2 0.0250(5) 0.0088(4) 0.0122(4) -0.0016(4) -0.0012(4) -0.0034(4)
S3 0.0203(5) 0.0247(6) 0.0129(5) 0.0005(4) 0.0029(4) -0.0030(4)
O1 0.0301(17) 0.0283(16) 0.0181(14) -0.0096(13) 0.0086(13) -0.0118(14)
O2 0.0232(16) 0.0278(16) 0.0233(15) -0.0150(14) -0.0062(13) -0.0010(13)
O3 0.0167(14) 0.0189(14) 0.0146(13) -0.0079(12) -0.0021(11) -0.0008(12)
O4 0.0133(13) 0.0129(13) 0.0121(13) -0.0047(11) 0.0000(11) -0.0016(11)
O5 0.0378(18) 0.0159(15) 0.0218(15) -0.0029(13) -0.0134(14) -0.0068(13)
O6 0.0367(18) 0.0119(14) 0.0297(17) -0.0047(13) 0.0128(15) 0.0015(13)
O7 0.0187(14) 0.0077(13) 0.0155(13) -0.0015(11) 0.0035(11) -0.0042(11)
O8 0.0162(14) 0.0118(13) 0.0142(13) -0.0032(11) 0.0035(11) -0.0032(11)
O9 0.0226(16) 0.0282(16) 0.0179(14) -0.0012(13) 0.0044(13) -0.0098(13)
O10 0.0294(18) 0.0283(18) 0.042(2) 0.0003(16) 0.0101(16) 0.0082(15)
O11 0.0181(15) 0.0336(17) 0.0095(13) 0.0021(13) -0.0025(12) -0.0108(13)
O12 0.0143(14) 0.0207(15) 0.0142(13) -0.0077(12) 0.0023(11) -0.0057(12)
O13 0.0169(14) 0.0232(15) 0.0146(14) -0.0090(12) -0.0004(12) -0.0018(12)
O14 0.0214(15) 0.0092(13) 0.0275(15) -0.0050(12) 0.0085(13) -0.0023(12)
O15 0.0221(15) 0.0186(14) 0.0127(13) -0.0015(12) -0.0002(12) -0.0100(12)
N1 0.026(2) 0.0176(18) 0.031(2) -0.0148(16) 0.0053(17) -0.0063(15)
N2 0.035(2) 0.0136(17) 0.0155(17) 0.0013(14) -0.0108(16) -0.0075(16)
N3 0.025(2) 0.045(3) 0.0120(17) -0.0045(17) -0.0012(16) -0.0091(19)
N4 0.0145(16) 0.0097(16) 0.0131(16) -0.0017(13) -0.0019(13) 0.0001(13)
N5 0.0208(18) 0.0157(17) 0.0152(17) -0.0029(14) 0.0018(14) -0.0073(14)
N6 0.0192(18) 0.0149(17) 0.0149(16) -0.0033(14) -0.0007(14) -0.0020(14)
N7 0.0192(18) 0.0155(17) 0.0146(16) -0.0021(14) 0.0001(14) -0.0065(14)
N8 0.0147(16) 0.0136(16) 0.0124(15) -0.0030(13) -0.0008(13) -0.0036(13)
C1 0.0133(19) 0.0104(18) 0.0114(18) -0.0021(15) 0.0002(15) -0.0036(15)
C2 0.016(2) 0.0131(19) 0.0136(18) -0.0043(16) 0.0003(16) -0.0029(16)
C3 0.0117(19) 0.020(2) 0.0163(19) -0.0081(17) -0.0021(16) 0.0003(16)
C4 0.0101(18) 0.0143(19) 0.0187(19) -0.0061(16) 0.0050(16) -0.0033(15)
C5 0.017(2) 0.0140(19) 0.0140(18) -0.0094(16) 0.0016(16) -0.0030(16)
C6 0.0139(19) 0.0120(18) 0.0143(18) -0.0048(16) -0.0003(15) -0.0018(15)
C7 0.0124(19) 0.0105(18) 0.0108(18) -0.0015(15) 0.0029(15) -0.0056(15)
C8 0.0136(19) 0.0135(19) 0.0141(18) -0.0044(16) 0.0001(15) -0.0042(15)
C9 0.015(2) 0.0109(19) 0.020(2) -0.0031(17) 0.0047(17) -0.0016(16)
C10 0.030(3) 0.019(2) 0.039(3) -0.013(2) 0.021(2) -0.009(2)
C11 0.031(2) 0.016(2) 0.031(2) -0.0063(19) 0.018(2) -0.0127(19)
C12 0.019(2) 0.0083(18) 0.0144(19) -0.0011(16) -0.0002(16) 0.0006(16)
C13 0.0135(19) 0.0143(19) 0.0124(18) -0.0040(16) 0.0011(15) -0.0028(15)
C14 0.0113(18) 0.0106(18) 0.0120(18) -0.0015(15) -0.0011(15) -0.0027(15)
C15 0.015(2) 0.021(2) 0.0087(17) -0.0054(16) 0.0014(15) -0.0062(16)
C16 0.016(2) 0.024(2) 0.0135(18) -0.0116(17) 0.0050(16) -0.0077(17)
C17 0.019(2) 0.025(2) 0.0088(18) -0.0015(17) 0.0003(16) -0.0040(18)
C18 0.018(2) 0.039(3) 0.0113(19) -0.0055(19) -0.0037(17) -0.0064(19)
C19 0.018(2) 0.034(3) 0.014(2) -0.0037(19) -0.0002(17) -0.0128(19)
C20 0.016(2) 0.024(2) 0.0111(18) -0.0076(17) 0.0035(16) -0.0067(17)
C21 0.0127(19) 0.023(2) 0.0118(18) -0.0088(17) 0.0035(15) -0.0035(16)
C22 0.019(2) 0.0132(19) 0.017(2) -0.0050(17) 0.0041(16) -0.0005(16)
C23 0.022(2) 0.0124(19) 0.023(2) -0.0095(17) 0.0059(17) -0.0042(17)
C24 0.019(2) 0.0128(19) 0.0139(18) -0.0038(16) -0.0032(16) -0.0018(16)
C25 0.048(3) 0.015(2) 0.018(2) -0.0042(18) 0.017(2) -0.006(2)
C26 0.050(3) 0.0086(19) 0.0134(19) -0.0039(17) 0.011(2) -0.0051(19)
C27 0.033(4) 0.020(4) 0.045(4) -0.003(3) 0.021(4) 0.000(3)
C28 0.041(4) 0.012(3) 0.043(4) -0.001(3) 0.024(4) 0.002(3)
C27' 0.026(7) 0.011(6) 0.019(6) 0.003(5) 0.006(6) 0.001(5)
C28' 0.034(8) 0.010(6) 0.025(7) -0.008(5) 0.008(6) -0.010(6)
C29 0.019(2) 0.0111(19) 0.0150(19) -0.0003(16) -0.0014(16) -0.0025(16)
C30 0.018(3) 0.012(3) 0.031(4) -0.007(3) 0.007(3) -0.004(2)
C31 0.019(3) 0.012(3) 0.035(4) -0.006(3) 0.002(3) -0.001(3)
C30' 0.050(10) 0.021(7) 0.008(6) 0.000(6) 0.001(6) -0.013(7)
C31' 0.050(8) 0.032(7) 0.026(6) -0.019(5) -0.005(6) -0.019(6)
C32 0.029(2) 0.015(2) 0.022(2) -0.0069(18) -0.0022(19) -0.0070(18)
C33 0.029(2) 0.0100(19) 0.0112(19) 0.0036(16) 0.0001(17) -0.0027(17)
C34 0.017(2) 0.015(2) 0.0123(18) -0.0048(16) -0.0011(16) 0.0015(16)
C35 0.021(2) 0.019(2) 0.018(2) -0.0008(17) -0.0010(17) -0.0071(18)
C36 0.024(2) 0.017(2) 0.016(2) 0.0027(17) -0.0013(18) -0.0049(18)
C37 0.043(3) 0.020(2) 0.027(2) -0.007(2) -0.010(2) -0.009(2)
C38 0.035(3) 0.017(2) 0.025(2) 0.0021(19) -0.012(2) -0.004(2)
C39 0.017(2) 0.016(2) 0.0126(18) -0.0016(16) -0.0012(16) -0.0057(16)
C40 0.022(2) 0.020(2) 0.021(2) -0.0082(18) 0.0001(18) -0.0020(18)
C41 0.025(2) 0.017(2) 0.016(2) -0.0018(17) -0.0012(18) -0.0013(18)
C42 0.036(3) 0.029(2) 0.012(2) -0.0092(19) -0.0063(19) 0.011(2)
C43 0.036(3) 0.030(3) 0.017(2) -0.011(2) -0.010(2) 0.016(2)
C44 0.018(2) 0.0142(19) 0.0141(19) -0.0072(16) 0.0015(16) -0.0068(16)
C45 0.023(2) 0.043(3) 0.016(2) -0.015(2) -0.0065(18) 0.010(2)
C46 0.022(2) 0.047(3) 0.018(2) -0.017(2) -0.0072(19) 0.009(2)
O1W 0.037(3) 0.032(4) 0.041(4) -0.018(3) 0.011(3) 0.000(3)
O6W 0.053(7) 0.025(7) 0.063(8) -0.025(6) 0.029(6) -0.017(5)
O2W 0.079(3) 0.066(3) 0.033(2) -0.024(2) -0.001(2) 0.005(2)
O3W 0.031(4) 0.007(3) 0.050(4) -0.008(3) 0.016(3) -0.008(3)
O5W 0.044(5) 0.114(9) 0.064(6) -0.048(6) 0.001(5) 0.010(6)
O4W 0.066(6) 0.070(6) 0.060(6) -0.013(5) 0.011(5) -0.001(5)

loop_
_atom_type_symbol
_atom_type_description
_atom_type_scat_dispersion_real
_atom_type_scat_dispersion_imag
_atom_type_scat_source
C C 0.0033 0.0016 'International Tables Vol C Tables 4.2.6.8 and 6.1.1.4'
N N 0.0061 0.0033 'International Tables Vol C Tables 4.2.6.8 and 6.1.1.4'
O O 0.0106 0.0060 'International Tables Vol C Tables 4.2.6.8 and 6.1.1.4'
Cu Cu 0.3201 1.2651 'International Tables Vol C Tables 4.2.6.8 and 6.1.1.4'
Cl Cl 0.1484 0.1585 'International Tables Vol C Tables 4.2.6.8 and 6.1.1.4'
S S 0.1246 0.1234 'International Tables Vol C Tables 4.2.6.8 and 6.1.1.4'
H H 0.0000 0.0000 'International Tables Vol C Tables 4.2.6.8 and 6.1.1.4'

loop_
_geom_angle_atom_site_label_1
_geom_angle_atom_site_label_2
_geom_angle_atom_site_label_3
_geom_angle
_geom_angle_site_symmetry_1
_geom_angle_site_symmetry_3
O14 Cu1 O7 90.96(11) . .
O14 Cu1 O4 88.33(11) . .
O7 Cu1 O4 169.07(10) . .
O14 Cu1 N4 169.32(12) . .
O7 Cu1 N4 89.47(12) . .
O4 Cu1 N4 89.23(12) . .
O14 Cu1 N6 97.22(12) . .
O7 Cu1 N6 92.90(12) . .
O4 Cu1 N6 98.00(11) . .
N4 Cu1 N6 93.41(12) . .
O13 Cu2 O3 92.30(11) . .
O13 Cu2 O12 87.30(11) . .
O3 Cu2 O12 176.42(11) . .
O13 Cu2 N8 166.49(12) . .
O3 Cu2 N8 90.11(12) . .
O12 Cu2 N8 89.47(12) . .
O13 Cu2 N5 96.79(12) . .
O3 Cu2 N5 92.82(11) . .
O12 Cu2 N5 90.75(11) . .
N8 Cu2 N5 96.37(13) . .
O15 Cu3 O11 92.85(11) . .
O15 Cu3 O8 92.00(11) . .
O11 Cu3 O8 175.03(11) . .
O15 Cu3 N7 163.16(14) . .
O11 Cu3 N7 85.64(12) . .
O8 Cu3 N7 89.40(11) . .
O15 Cu3 O6W 93.8(3) . .
O11 Cu3 O6W 81.4(4) . .
O8 Cu3 O6W 99.4(4) . .
N7 Cu3 O6W 102.5(3) . .
O15 Cu3 O1W 100.27(16) . .
O11 Cu3 O1W 102.1(2) . .
O8 Cu3 O1W 78.1(2) . .
N7 Cu3 O1W 96.44(17) . .
O6W Cu3 O1W 22.0(3) . .
O2 S1 O1 118.64(18) . .
O2 S1 N1 107.05(18) . .
O1 S1 N1 106.32(19) . .
O2 S1 C5 106.32(18) . .
O1 S1 C5 108.86(18) . .
N1 S1 C5 109.44(19) . .
O5 S2 O6 118.0(2) . .
O5 S2 N2 105.31(17) . .
O6 S2 N2 107.28(19) . .
O5 S2 C12 110.47(19) . .
O6 S2 C12 105.78(18) . .
N2 S2 C12 109.83(19) . .
O10 S3 O9 118.3(2) . .
O10 S3 N3 108.2(2) . .
O9 S3 N3 106.22(19) . .
O10 S3 C17 108.4(2) . .
O9 S3 C17 105.79(18) . .
N3 S3 C17 109.7(2) . .
C7 O3 Cu2 129.4(2) . .
C7 O4 Cu1 112.5(2) . .
C14 O7 Cu1 130.9(2) . .
C14 O8 Cu3 113.0(2) . .
C21 O11 Cu3 129.9(3) . .
C21 O12 Cu2 113.0(2) 1_655 .
C2 O13 Cu2 126.9(2) . .
C9 O14 Cu1 128.4(3) . .
C20 O15 Cu3 126.1(2) . .
S1 N1 H1A 118.0(11) . .
S1 N1 H1B 118.3(11) . .
H1A N1 H1B 109.1(15) . .
S2 N2 H2A 116.4 . .
S2 N2 H2B 116.1 . .
H2A N2 H2B 109.1 . .
S3 N3 H3C 119.5(11) . .
S3 N3 H3D 118.7(11) . .
H3C N3 H3D 109.7(15) . .
C22 N4 C26 117.2(3) . .
C22 N4 Cu1 121.0(3) . .
C26 N4 Cu1 121.7(3) . .
C27 N5 C31' 90.7(8) . .
C27 N5 C31 116.6(5) . .
C31' N5 C31 53.8(7) . .
C27 N5 C27' 55.1(6) . .
C31' N5 C27' 116.4(8) . .
C31 N5 C27' 92.6(7) . .
C27 N5 Cu2 120.2(4) . .
C31' N5 Cu2 121.5(6) . .
C31 N5 Cu2 123.1(3) . .
C27' N5 Cu2 122.0(6) . .
C32 N6 C36 115.8(3) . .
C32 N6 Cu1 116.0(3) . .
C36 N6 Cu1 128.3(3) . .
C37 N7 C41 118.0(3) . .
C37 N7 Cu3 123.7(3) . .
C41 N7 Cu3 118.3(3) . .
C46 N8 C42 116.6(4) . .
C46 N8 Cu2 121.0(3) . .
C42 N8 Cu2 122.3(3) . .
C6 C1 C2 118.8(3) . .
C6 C1 C7 118.5(3) . .
C2 C1 C7 122.6(3) . .
O13 C2 C3 117.0(3) . .
O13 C2 C1 125.6(4) . .
C3 C2 C1 117.4(3) . .
C4 C3 C2 122.2(3) . .
C4 C3 H3A 118.9 . .
C2 C3 H3A 118.9 . .
C3 C4 C5 121.0(4) . .
C3 C4 Cl2 117.7(3) . .
C5 C4 Cl2 121.3(3) . .
C6 C5 C4 117.5(3) . .
C6 C5 S1 119.1(3) . .
C4 C5 S1 123.4(3) . .
C1 C6 C5 123.1(3) . .
C1 C6 H6A 118.4 . .
C5 C6 H6A 118.4 . .
O4 C7 O3 120.5(3) . .
O4 C7 C1 117.8(3) . .
O3 C7 C1 121.8(3) . .
C13 C8 C9 119.3(3) . .
C13 C8 C14 118.7(4) . .
C9 C8 C14 121.9(3) . .
O14 C9 C10 117.3(4) . .
O14 C9 C8 126.1(3) . .
C10 C9 C8 116.6(4) . .
C11 C10 C9 122.3(4) . .
C11 C10 H10A 118.8 . .
C9 C10 H10A 118.8 . .
C10 C11 C12 121.0(4) . .
C10 C11 Cl4 117.3(3) . .
C12 C11 Cl4 121.7(3) . .
C13 C12 C11 117.7(4) . .
C13 C12 S2 119.6(3) . .
C11 C12 S2 122.6(3) . .
C12 C13 C8 123.0(4) . .
C12 C13 H13A 118.5 . .
C8 C13 H13A 118.5 . .
O8 C14 O7 120.1(3) . .
O8 C14 C8 118.4(3) . .
O7 C14 C8 121.4(3) . .
C16 C15 C20 120.0(3) . .
C16 C15 C21 117.8(3) . .
C20 C15 C21 122.0(3) . .
C17 C16 C15 122.6(4) . .
C17 C16 H16A 118.7 . .
C15 C16 H16A 118.7 . .
C16 C17 C18 117.3(3) . .
C16 C17 S3 118.2(3) . .
C18 C17 S3 124.4(3) . .
C19 C18 C17 121.4(4) . .
C19 C18 Cl6 117.9(3) . .
C17 C18 Cl6 120.7(3) . .
C18 C19 C20 122.5(4) . .
C18 C19 H19A 118.7 . .
C20 C19 H19A 118.7 . .
O15 C20 C19 118.1(3) . .
O15 C20 C15 126.0(3) . .
C19 C20 C15 115.8(3) . .
O11 C21 O12 121.0(3) . 1_455
O11 C21 C15 122.4(3) . .
O12 C21 C15 116.6(3) 1_455 .
N4 C22 C23 123.1(4) . .
N4 C22 H22A 118.4 . .
C23 C22 H22A 118.4 . .
C22 C23 C24 119.8(4) . .
C22 C23 H23A 120.1 . .
C24 C23 H23A 120.1 . .
C23 C24 C25 117.3(4) . .
C23 C24 C29 121.0(4) . .
C25 C24 C29 121.7(4) . .
C26 C25 C24 119.9(4) . .
C26 C25 H25A 120.0 . .
C24 C25 H25A 120.0 . .
N4 C26 C25 122.6(4) . .
N4 C26 H26A 118.7 . .
C25 C26 H26A 118.7 . .
N5 C27 C28 124.4(6) . 2_656
N5 C27 H27A 117.8 . .
C28 C27 H27A 117.8 2_656 .
C27 C28 C29 119.0(6) 2_656 .
C27 C28 H28A 120.5 2_656 .
C29 C28 H28A 120.5 . .
N5 C27' C28' 122.7(12) . 2_656
N5 C27' H27C 118.6 . .
C28' C27' H27C 118.6 2_656 .
C27' C28' C29 118.3(11) 2_656 .
C27' C28' H28C 120.9 2_656 .
C29 C28' H28C 120.9 . .
C30' C29 C30 53.6(7) . .
C30' C29 C28 92.2(8) . .
C30 C29 C28 116.8(4) . .
C30' C29 C28' 118.0(8) . .
C30 C29 C28' 94.1(6) . .
C28 C29 C28' 53.5(6) . .
C30' C29 C24 120.6(6) . .
C30 C29 C24 121.2(4) . .
C28 C29 C24 121.9(4) . .
C28' C29 C24 121.4(6) . .
C29 C30 C31 119.4(5) . 2_656
C29 C30 H30A 120.3 . .
C31 C30 H30A 120.3 2_656 .
N5 C31 C30 123.7(6) . 2_656
N5 C31 H31A 118.2 . .
C30 C31 H31A 118.2 2_656 .
C31' C30' C29 119.6(11) 2_656 .
C31' C30' H30C 120.2 2_656 .
C29 C30' H30C 120.2 . .
N5 C31' C30' 124.9(12) . 2_656
N5 C31' H31C 117.5 . .
C30' C31' H31C 117.5 2_656 .
N6 C32 C33 123.9(4) . .
N6 C32 H32A 118.0 . .
C33 C32 H32A 118.0 . .
C32 C33 C34 119.9(3) . .
C32 C33 H33A 120.1 . .
C34 C33 H33A 120.1 . .
C33 C34 C35 117.0(3) . .
C33 C34 C39 121.5(3) . .
C35 C34 C39 121.3(4) . .
C36 C35 C34 119.0(4) . .
C36 C35 H35A 120.5 . .
C34 C35 H35A 120.5 . .
N6 C36 C35 124.4(4) . .
N6 C36 H36A 117.8 . .
C35 C36 H36A 117.8 . .
N7 C37 C38 122.9(4) . 2_565
N7 C37 H37A 118.6 . .
C38 C37 H37A 118.6 2_565 .
C37 C38 C39 120.0(4) 2_565 .
C37 C38 H38A 120.0 2_565 .
C39 C38 H38A 120.0 . .
C38 C39 C40 116.8(4) . .
C38 C39 C34 121.9(4) . .
C40 C39 C34 121.3(4) . .
C41 C40 C39 119.7(4) 2_565 .
C41 C40 H40A 120.2 2_565 .
C39 C40 H40A 120.2 . .
N7 C41 C40 122.7(4) . 2_565
N7 C41 H41A 118.6 . .
C40 C41 H41A 118.6 2_565 .
N8 C42 C43 123.2(4) . .
N8 C42 H42A 118.4 . .
C43 C42 H42A 118.4 . .
C42 C43 C44 120.3(4) . .
C42 C43 H43A 119.9 . .
C44 C43 H43A 119.9 . .
C43 C44 C45 115.8(4) . .
C43 C44 C44 121.5(4) . 2_666
C45 C44 C44 122.7(4) . 2_666
C46 C45 C44 120.4(4) . .
C46 C45 H45A 119.8 . .
C44 C45 H45A 119.8 . .
N8 C46 C45 123.6(4) . .
N8 C46 H46A 118.2 . .
C45 C46 H46A 118.2 . .
O6W O1W Cu3 74.1(8) . .
O1W O6W Cu3 83.9(9) . .
H2C O2W H2D 113.9 . .

loop_
_geom_bond_atom_site_label_1
_geom_bond_atom_site_label_2
_geom_bond_distance
_geom_bond_site_symmetry_2
Cu1 O14 1.907(3) .
Cu1 O7 1.960(3) .
Cu1 O4 2.003(3) .
Cu1 N4 2.024(3) .
Cu1 N6 2.326(3) .
Cu2 O13 1.915(3) .
Cu2 O3 1.941(3) .
Cu2 O12 1.980(3) .
Cu2 N8 2.031(3) .
Cu2 N5 2.267(3) .
Cu3 O15 1.915(3) .
Cu3 O11 1.925(3) .
Cu3 O8 1.984(2) .
Cu3 N7 2.017(3) .
Cu3 O6W 2.333(11) .
Cu3 O1W 2.412(6) .
Cl2 C4 1.745(4) .
Cl4 C11 1.737(4) .
Cl6 C18 1.745(4) .
S1 O2 1.438(3) .
S1 O1 1.442(3) .
S1 N1 1.602(3) .
S1 C5 1.754(4) .
S2 O5 1.434(3) .
S2 O6 1.440(3) .
S2 N2 1.605(3) .
S2 C12 1.756(4) .
S3 O10 1.426(3) .
S3 O9 1.443(3) .
S3 N3 1.593(4) .
S3 C17 1.775(4) .
O3 C7 1.271(5) .
O4 C7 1.270(4) .
O7 C14 1.278(4) .
O8 C14 1.274(5) .
O11 C21 1.260(4) .
O12 C21 1.272(4) 1_655
O13 C2 1.297(5) .
O14 C9 1.298(5) .
O15 C20 1.302(4) .
N1 H1A 0.866(9) .
N1 H1B 0.862(9) .
N2 H2A 0.9340 .
N2 H2B 0.8506 .
N3 H3C 0.861(9) .
N3 H3D 0.866(9) .
N4 C22 1.344(5) .
N4 C26 1.345(5) .
N5 C27 1.322(8) .
N5 C31' 1.323(15) .
N5 C31 1.324(7) .
N5 C27' 1.357(14) .
N6 C32 1.342(5) .
N6 C36 1.343(5) .
N7 C37 1.323(5) .
N7 C41 1.343(5) .
N8 C46 1.333(5) .
N8 C42 1.339(5) .
C1 C6 1.394(5) .
C1 C2 1.428(5) .
C1 C7 1.483(5) .
C2 C3 1.416(5) .
C3 C4 1.369(5) .
C3 H3A 0.9300 .
C4 C5 1.403(5) .
C5 C6 1.394(5) .
C6 H6A 0.9300 .
C8 C13 1.397(5) .
C8 C9 1.429(5) .
C8 C14 1.479(5) .
C9 C10 1.418(5) .
C10 C11 1.374(6) .
C10 H10A 0.9300 .
C11 C12 1.398(6) .
C12 C13 1.386(5) .
C13 H13A 0.9300 .
C15 C16 1.401(5) .
C15 C20 1.428(5) .
C15 C21 1.476(5) .
C16 C17 1.380(5) .
C16 H16A 0.9300 .
C17 C18 1.408(6) .
C18 C19 1.361(6) .
C19 C20 1.425(5) .
C19 H19A 0.9300 .
C21 O12 1.272(4) 1_455
C22 C23 1.378(5) .
C22 H22A 0.9300 .
C23 C24 1.386(6) .
C23 H23A 0.9300 .
C24 C25 1.386(6) .
C24 C29 1.482(5) .
C25 C26 1.384(5) .
C25 H25A 0.9300 .
C26 H26A 0.9300 .
C27 C28 1.367(9) 2_656
C27 H27A 0.9300 .
C28 C27 1.367(9) 2_656
C28 C29 1.401(8) .
C28 H28A 0.9300 .
C27' C28' 1.395(17) 2_656
C27' H27C 0.9300 .
C28' C27' 1.395(17) 2_656
C28' C29 1.404(14) .
C28' H28C 0.9300 .
C29 C30' 1.368(14) .
C29 C30 1.376(7) .
C30 C31 1.385(8) 2_656
C30 H30A 0.9300 .
C31 C30 1.385(8) 2_656
C31 H31A 0.9300 .
C30' C31' 1.362(18) 2_656
C30' H30C 0.9300 .
C31' C30' 1.362(18) 2_656
C31' H31C 0.9300 .
C32 C33 1.378(5) .
C32 H32A 0.9300 .
C33 C34 1.385(5) .
C33 H33A 0.9300 .
C34 C35 1.399(5) .
C34 C39 1.482(5) .
C35 C36 1.381(6) .
C35 H35A 0.9300 .
C36 H36A 0.9300 .
C37 C38 1.387(6) 2_565
C37 H37A 0.9300 .
C38 C37 1.387(6) 2_565
C38 C39 1.388(6) .
C38 H38A 0.9300 .
C39 C40 1.397(5) .
C40 C41 1.381(6) 2_565
C40 H40A 0.9300 .
C41 C40 1.381(6) 2_565
C41 H41A 0.9300 .
C42 C43 1.379(6) .
C42 H42A 0.9300 .
C43 C44 1.388(6) .
C43 H43A 0.9300 .
C44 C45 1.391(5) .
C44 C44 1.475(8) 2_666
C45 C46 1.369(6) .
C45 H45A 0.9300 .
C46 H46A 0.9300 .
O1W O6W 0.909(11) .
O2W H2C 0.8505 .
O2W H2D 0.8267 .
O3W O5W 1.184(12) .
